data_4308454
loop_
_publ_author_name
'Jie Zhang'
'Xigeng Zhou'
'Ruifang Cai'
'Linhong Weng'

_publ_section_title
;
Reactivity of Organolanthanide and Organolithium Complexes Containing the
Guanidinate Ligands toward Isocyanate or Carbodiimide: Synthesis and
Crystal Structures
;
_journal_name_full 'Inorganic Chemistry'
_journal_page_first 716
_journal_page_last 722
_journal_paper_doi 10.1021/ic048683x
_journal_volume 44
_journal_year 2005
_chemical_formula_sum 'C22 H36 N5 Yb'
_chemical_formula_weight 543.60
_chemical_name_systematic
;
  ?
;
_space_group_IT_number 2
_symmetry_cell_setting triclinic
_symmetry_space_group_name_Hall '-P 1'
_symmetry_space_group_name_H-M 'P -1'
_atom_sites_solution_hydrogens geom
_atom_sites_solution_primary direct
_atom_sites_solution_secondary difmap
_audit_creation_method SHELXL-97
_cell_angle_alpha 72.912(5)
_cell_angle_beta 70.051(4)
_cell_angle_gamma 83.910(5)
_cell_formula_units_Z 2
_cell_length_a 9.686(4)
_cell_length_b 10.351(4)
_cell_length_c 13.230(5)
_cell_measurement_temperature 293(2)
_cell_volume 1191.8(8)
_computing_cell_refinement 'Bruker SMART'
_computing_data_collection 'Bruker SMART'
_computing_data_reduction 'Bruker SHELXTL'
_computing_molecular_graphics 'Bruker SHELXTL'
_computing_publication_material 'Bruker SHELXTL'
_computing_structure_refinement 'SHELXL-97 (Sheldrick, 1997)'
_computing_structure_solution 'SHELXS-97 (Sheldrick, 1990)'
_diffrn_ambient_temperature 293(2)
_diffrn_measured_fraction_theta_full 0.979
_diffrn_measured_fraction_theta_max 0.979
_diffrn_measurement_device_type 'CCD area detector'
_diffrn_measurement_method 'phi and omega scans'
_diffrn_radiation_monochromator graphite
_diffrn_radiation_source 'fine-focus sealed tube'
_diffrn_radiation_type MoK\a
_diffrn_radiation_wavelength 0.71073
_diffrn_reflns_av_R_equivalents 0.0181
_diffrn_reflns_av_sigmaI/netI 0.0300
_diffrn_reflns_limit_h_max 11
_diffrn_reflns_limit_h_min -10
_diffrn_reflns_limit_k_max 12
_diffrn_reflns_limit_k_min -6
_diffrn_reflns_limit_l_max 15
_diffrn_reflns_limit_l_min -14
_diffrn_reflns_number 4967
_diffrn_reflns_theta_full 25.01
_diffrn_reflns_theta_max 25.01
_diffrn_reflns_theta_min 1.70
_exptl_absorpt_coefficient_mu 3.939
_exptl_absorpt_correction_T_max 0.8274
_exptl_absorpt_correction_T_min 0.5063
_exptl_absorpt_correction_type none
_exptl_crystal_density_diffrn 1.515
_exptl_crystal_density_method 'not measured'
_exptl_crystal_F_000 546
_exptl_crystal_size_max 0.20
_exptl_crystal_size_mid 0.10
_exptl_crystal_size_min 0.05
_refine_diff_density_max 1.473
_refine_diff_density_min -1.011
_refine_diff_density_rms 0.106
_refine_ls_extinction_method none
_refine_ls_goodness_of_fit_ref 1.143
_refine_ls_hydrogen_treatment mixed
_refine_ls_matrix_type full
_refine_ls_number_parameters 261
_refine_ls_number_reflns 4106
_refine_ls_number_restraints 0
_refine_ls_restrained_S_all 1.143
_refine_ls_R_factor_all 0.0388
_refine_ls_R_factor_gt 0.0340
_refine_ls_shift/su_max 0.001
_refine_ls_shift/su_mean 0.000
_refine_ls_structure_factor_coef Fsqd
_refine_ls_weighting_details 'calc w=1/[\s^2^(Fo^2^)+(0.0379P)^2^+3.6455P] where P=(Fo^2^+2Fc^2^)/3'
_refine_ls_weighting_scheme calc
_refine_ls_wR_factor_gt 0.0894
_refine_ls_wR_factor_ref 0.0911
_reflns_number_gt 3681
_reflns_number_total 4106
_reflns_threshold_expression >2sigma(I)
_cod_data_source_file ic048683xsi20041217_110648.cif
_cod_data_source_block f31023c
_cod_database_code 4308454

loop_
_symmetry_equiv_pos_as_xyz
'x, y, z'
'-x, -y, -z'

loop_
_atom_site_label
_atom_site_type_symbol
_atom_site_fract_x
_atom_site_fract_y
_atom_site_fract_z
_atom_site_U_iso_or_equiv
_atom_site_adp_type
_atom_site_occupancy
_atom_site_symmetry_multiplicity
_atom_site_calc_flag
_atom_site_refinement_flags
_atom_site_disorder_assembly
_atom_site_disorder_group
Yb1 Yb 0.64354(3) 0.86472(3) 0.76403(2) 0.03941(11) Uani 1 1 d . . .
N1 N 0.8579(6) 0.8244(5) 0.7982(4) 0.0388(12) Uani 1 1 d . . .
N2 N 0.8054(6) 0.7086(5) 0.6967(5) 0.0426(12) Uani 1 1 d . . .
N3 N 1.0414(6) 0.6786(5) 0.7218(5) 0.0419(12) Uani 1 1 d . . .
N4 N 0.9880(7) 0.4528(6) 0.8329(5) 0.0563(16) Uani 1 1 d . . .
N5 N 1.2115(6) 0.5122(6) 0.6933(5) 0.0538(15) Uani 1 1 d . . .
C1 C 0.6440(13) 1.0175(10) 0.5692(8) 0.086(3) Uani 1 1 d . . .
H1A H 0.6409 0.9860 0.5070 0.103 Uiso 1 1 calc R . .
C2 C 0.5244(10) 1.0591(10) 0.6462(8) 0.080(3) Uani 1 1 d . . .
H2A H 0.4225 1.0610 0.6474 0.096 Uiso 1 1 calc R . .
C3 C 0.5740(13) 1.1195(9) 0.7064(9) 0.084(3) Uani 1 1 d . . .
H3A H 0.5139 1.1713 0.7574 0.101 Uiso 1 1 calc R . .
C4 C 0.7242(12) 1.1158(9) 0.6673(10) 0.085(3) Uani 1 1 d . . .
H4A H 0.7891 1.1639 0.6866 0.102 Uiso 1 1 calc R . .
C5 C 0.7685(11) 1.0514(10) 0.5833(8) 0.079(3) Uani 1 1 d . . .
H5A H 0.8691 1.0480 0.5327 0.095 Uiso 1 1 calc R . .
C6 C 0.4577(9) 0.8280(9) 0.9680(7) 0.065(2) Uani 1 1 d . . .
H6A H 0.4572 0.8781 1.0206 0.078 Uiso 1 1 calc R . .
C7 C 0.3729(8) 0.8578(9) 0.8998(7) 0.063(2) Uani 1 1 d . . .
H7A H 0.3017 0.9322 0.8961 0.076 Uiso 1 1 calc R . .
C8 C 0.3860(9) 0.7522(10) 0.8520(7) 0.070(2) Uani 1 1 d . . .
H8A H 0.3244 0.7381 0.8109 0.084 Uiso 1 1 calc R . .
C9 C 0.4827(9) 0.6570(8) 0.8928(8) 0.069(2) Uani 1 1 d . . .
H9A H 0.4997 0.5651 0.8845 0.083 Uiso 1 1 calc R . .
C10 C 0.5245(9) 0.7041(9) 0.9641(7) 0.066(2) Uani 1 1 d . . .
H10A H 0.5782 0.6519 1.0138 0.080 Uiso 1 1 calc R . .
C11 C 0.9024(7) 0.7321(6) 0.7403(5) 0.0382(14) Uani 1 1 d . . .
C12 C 0.9539(8) 0.8654(7) 0.8458(6) 0.0480(16) Uani 1 1 d . . .
H12 H 1.0069 0.7856 0.8760 0.058 Uiso 1 1 calc R . .
C13 C 0.8606(10) 0.9223(10) 0.9404(8) 0.076(3) Uani 1 1 d . . .
H13A H 0.8038 0.9973 0.9125 0.114 Uiso 1 1 calc R . .
H13B H 0.9229 0.9523 0.9719 0.114 Uiso 1 1 calc R . .
H13C H 0.7958 0.8536 0.9970 0.114 Uiso 1 1 calc R . .
C14 C 1.0635(9) 0.9679(9) 0.7606(8) 0.071(2) Uani 1 1 d . . .
H14A H 1.1314 0.9265 0.7069 0.106 Uiso 1 1 calc R . .
H14B H 1.1160 1.0019 0.7971 0.106 Uiso 1 1 calc R . .
H14C H 1.0132 1.0412 0.7232 0.106 Uiso 1 1 calc R . .
C15 C 0.8372(8) 0.6202(8) 0.6251(6) 0.0533(18) Uani 1 1 d . . .
H15 H 0.9200 0.5624 0.6378 0.064 Uiso 1 1 calc R . .
C16 C 0.8831(18) 0.6955(12) 0.5054(9) 0.131(6) Uani 1 1 d . . .
H16A H 0.8014 0.7470 0.4885 0.196 Uiso 1 1 calc R . .
H16B H 0.9159 0.6329 0.4608 0.196 Uiso 1 1 calc R . .
H16C H 0.9617 0.7554 0.4892 0.196 Uiso 1 1 calc R . .
C17 C 0.7121(13) 0.5294(13) 0.6527(12) 0.124(5) Uani 1 1 d . . .
H17A H 0.6838 0.4805 0.7305 0.186 Uiso 1 1 calc R . .
H17B H 0.7414 0.4667 0.6081 0.186 Uiso 1 1 calc R . .
H17C H 0.6304 0.5825 0.6373 0.186 Uiso 1 1 calc R . .
C18 C 1.0746(7) 0.5532(6) 0.7484(6) 0.0438(15) Uani 1 1 d . . .
C19 C 0.8674(9) 0.4839(8) 0.9206(7) 0.069(2) Uani 1 1 d . . .
H19A H 0.8904 0.5620 0.9368 0.103 Uiso 1 1 calc R . .
H19B H 0.8489 0.4086 0.9864 0.103 Uiso 1 1 calc R . .
H19C H 0.7817 0.5022 0.8978 0.103 Uiso 1 1 calc R . .
C20 C 0.9816(11) 0.3190(8) 0.8211(9) 0.082(3) Uani 1 1 d . . .
H20A H 0.8834 0.3016 0.8268 0.123 Uiso 1 1 calc R . .
H20B H 1.0092 0.2529 0.8792 0.123 Uiso 1 1 calc R . .
H20C H 1.0480 0.3137 0.7495 0.123 Uiso 1 1 calc R . .
C21 C 1.2947(10) 0.4149(9) 0.7555(9) 0.083(3) Uani 1 1 d . . .
H21A H 1.3461 0.4617 0.7846 0.124 Uiso 1 1 calc R . .
H21B H 1.3642 0.3684 0.7065 0.124 Uiso 1 1 calc R . .
H21C H 1.2286 0.3508 0.8162 0.124 Uiso 1 1 calc R . .
C22 C 1.2999(9) 0.6084(9) 0.5949(7) 0.067(2) Uani 1 1 d . . .
H22A H 1.2402 0.6544 0.5501 0.100 Uiso 1 1 calc R . .
H22B H 1.3788 0.5619 0.5523 0.100 Uiso 1 1 calc R . .
H22C H 1.3395 0.6730 0.6168 0.100 Uiso 1 1 calc R . .

loop_
_atom_site_aniso_label
_atom_site_aniso_U_11
_atom_site_aniso_U_22
_atom_site_aniso_U_33
_atom_site_aniso_U_23
_atom_site_aniso_U_13
_atom_site_aniso_U_12
Yb1 0.03489(16) 0.03646(16) 0.04599(17) -0.00967(12) -0.01437(12) 0.00266(10)
N1 0.041(3) 0.032(3) 0.049(3) -0.014(2) -0.020(2) 0.007(2)
N2 0.035(3) 0.043(3) 0.053(3) -0.019(3) -0.013(2) 0.000(2)
N3 0.033(3) 0.036(3) 0.054(3) -0.013(2) -0.012(2) 0.002(2)
N4 0.052(4) 0.035(3) 0.071(4) -0.003(3) -0.016(3) 0.001(3)
N5 0.042(3) 0.045(3) 0.071(4) -0.017(3) -0.016(3) 0.012(3)
C1 0.104(8) 0.087(7) 0.061(6) 0.006(5) -0.046(6) 0.002(6)
C2 0.058(5) 0.084(6) 0.085(7) 0.008(5) -0.037(5) 0.013(5)
C3 0.102(8) 0.050(5) 0.092(7) -0.011(5) -0.036(6) 0.028(5)
C4 0.091(7) 0.042(5) 0.117(9) 0.019(5) -0.058(7) -0.009(5)
C5 0.067(6) 0.065(6) 0.072(6) 0.015(5) -0.010(5) 0.002(5)
C6 0.070(5) 0.074(6) 0.049(4) -0.029(4) -0.005(4) -0.001(4)
C7 0.047(4) 0.065(5) 0.062(5) -0.013(4) -0.004(4) 0.009(4)
C8 0.040(4) 0.090(6) 0.069(5) -0.010(5) -0.007(4) -0.021(4)
C9 0.056(5) 0.050(4) 0.079(6) -0.013(4) 0.004(4) -0.007(4)
C10 0.052(5) 0.070(5) 0.056(5) 0.003(4) -0.010(4) 0.002(4)
C11 0.039(3) 0.030(3) 0.042(3) -0.008(3) -0.010(3) -0.001(3)
C12 0.050(4) 0.041(4) 0.064(4) -0.017(3) -0.032(3) 0.009(3)
C13 0.083(6) 0.093(7) 0.076(6) -0.046(5) -0.040(5) 0.009(5)
C14 0.061(5) 0.063(5) 0.100(7) -0.025(5) -0.039(5) -0.004(4)
C15 0.046(4) 0.060(4) 0.064(5) -0.035(4) -0.016(3) 0.002(3)
C16 0.224(16) 0.093(8) 0.061(6) -0.037(6) -0.010(8) -0.017(9)
C17 0.102(9) 0.117(9) 0.183(13) -0.095(10) -0.028(9) -0.039(7)
C18 0.040(4) 0.039(4) 0.056(4) -0.018(3) -0.016(3) 0.001(3)
C19 0.058(5) 0.062(5) 0.066(5) -0.003(4) -0.007(4) 0.003(4)
C20 0.089(7) 0.036(4) 0.113(8) -0.005(5) -0.035(6) -0.010(4)
C21 0.062(6) 0.075(6) 0.106(7) -0.018(5) -0.036(5) 0.028(5)
C22 0.046(4) 0.078(6) 0.065(5) -0.021(4) -0.006(4) 0.011(4)

loop_
_atom_type_symbol
_atom_type_description
_atom_type_scat_dispersion_real
_atom_type_scat_dispersion_imag
_atom_type_scat_source
C C 0.0033 0.0016 'International Tables Vol C Tables 4.2.6.8 and 6.1.1.4'
H H 0.0000 0.0000 'International Tables Vol C Tables 4.2.6.8 and 6.1.1.4'
N N 0.0061 0.0033 'International Tables Vol C Tables 4.2.6.8 and 6.1.1.4'
Yb Yb -0.3850 5.5486 'International Tables Vol C Tables 4.2.6.8 and 6.1.1.4'

loop_
_geom_angle_atom_site_label_1
_geom_angle_atom_site_label_2
_geom_angle_atom_site_label_3
_geom_angle
_geom_angle_site_symmetry_1
_geom_angle_site_symmetry_3
_geom_angle_publ_flag
N1 Yb1 N2 59.43(18) . . ?
N1 Yb1 C9 105.0(3) . . ?
N2 Yb1 C9 84.5(2) . . ?
N1 Yb1 C2 137.3(3) . . ?
N2 Yb1 C2 125.2(3) . . ?
C9 Yb1 C2 117.6(3) . . ?
N1 Yb1 C5 89.6(3) . . ?
N2 Yb1 C5 90.0(3) . . ?
C9 Yb1 C5 158.8(4) . . ?
C2 Yb1 C5 50.8(3) . . ?
N1 Yb1 C1 118.4(3) . . ?
N2 Yb1 C1 95.4(3) . . ?
C9 Yb1 C1 129.4(3) . . ?
C2 Yb1 C1 30.9(3) . . ?
C5 Yb1 C1 30.7(3) . . ?
N1 Yb1 C8 135.6(2) . . ?
N2 Yb1 C8 106.6(3) . . ?
C9 Yb1 C8 31.4(3) . . ?
C2 Yb1 C8 86.4(3) . . ?
C5 Yb1 C8 134.4(3) . . ?
C1 Yb1 C8 104.2(3) . . ?
N1 Yb1 C3 114.6(3) . . ?
N2 Yb1 C3 140.9(3) . . ?
C9 Yb1 C3 130.6(3) . . ?
C2 Yb1 C3 30.6(3) . . ?
C5 Yb1 C3 51.0(3) . . ?
C1 Yb1 C3 50.9(3) . . ?
C8 Yb1 C3 101.5(3) . . ?
N1 Yb1 C4 87.9(2) . . ?
N2 Yb1 C4 115.1(3) . . ?
C9 Yb1 C4 160.2(3) . . ?
C2 Yb1 C4 50.3(3) . . ?
C5 Yb1 C4 30.9(3) . . ?
C1 Yb1 C4 50.6(3) . . ?
C8 Yb1 C4 131.8(3) . . ?
C3 Yb1 C4 30.4(3) . . ?
N1 Yb1 C10 86.7(2) . . ?
N2 Yb1 C10 95.9(2) . . ?
C9 Yb1 C10 30.4(3) . . ?
C2 Yb1 C10 129.3(3) . . ?
C5 Yb1 C10 170.3(3) . . ?
C1 Yb1 C10 154.8(3) . . ?
C8 Yb1 C10 50.9(3) . . ?
C3 Yb1 C10 123.1(3) . . ?
C4 Yb1 C10 139.8(4) . . ?
N1 Yb1 C7 131.1(2) . . ?
N2 Yb1 C7 135.1(2) . . ?
C9 Yb1 C7 51.1(3) . . ?
C2 Yb1 C7 78.8(3) . . ?
C5 Yb1 C7 128.2(3) . . ?
C1 Yb1 C7 107.1(3) . . ?
C8 Yb1 C7 30.9(3) . . ?
C3 Yb1 C7 80.2(3) . . ?
C4 Yb1 C7 109.2(3) . . ?
C10 Yb1 C7 50.4(3) . . ?
N1 Yb1 C6 100.8(2) . . ?
N2 Yb1 C6 126.4(2) . . ?
C9 Yb1 C6 50.6(3) . . ?
C2 Yb1 C6 103.3(3) . . ?
C5 Yb1 C6 142.5(3) . . ?
C1 Yb1 C6 134.0(3) . . ?
C8 Yb1 C6 50.7(3) . . ?
C3 Yb1 C6 92.5(3) . . ?
C4 Yb1 C6 112.9(4) . . ?
C10 Yb1 C6 30.5(3) . . ?
C7 Yb1 C6 30.2(3) . . ?
C11 N1 C12 120.5(5) . . ?
C11 N1 Yb1 94.0(4) . . ?
C12 N1 Yb1 145.3(4) . . ?
C11 N2 C15 122.3(5) . . ?
C11 N2 Yb1 92.5(4) . . ?
C15 N2 Yb1 144.7(4) . . ?
C18 N3 C11 126.2(6) . . ?
C18 N4 C19 121.2(6) . . ?
C18 N4 C20 122.2(7) . . ?
C19 N4 C20 113.9(7) . . ?
C18 N5 C22 117.4(6) . . ?
C18 N5 C21 120.2(7) . . ?
C22 N5 C21 114.7(7) . . ?
C5 C1 C2 107.5(10) . . ?
C5 C1 Yb1 74.5(5) . . ?
C2 C1 Yb1 74.2(5) . . ?
C5 C1 H1A 125.8 . . ?
C2 C1 H1A 125.8 . . ?
Yb1 C1 H1A 125.8 . . ?
C3 C2 C1 108.8(9) . . ?
C3 C2 Yb1 75.3(5) . . ?
C1 C2 Yb1 74.9(5) . . ?
C3 C2 H2A 125.1 . . ?
C1 C2 H2A 125.1 . . ?
Yb1 C2 H2A 125.1 . . ?
C4 C3 C2 107.5(10) . . ?
C4 C3 Yb1 74.9(5) . . ?
C2 C3 Yb1 74.1(5) . . ?
C4 C3 H3A 125.7 . . ?
C2 C3 H3A 125.7 . . ?
Yb1 C3 H3A 125.7 . . ?
C3 C4 C5 108.7(10) . . ?
C3 C4 Yb1 74.7(5) . . ?
C5 C4 Yb1 74.0(5) . . ?
C3 C4 H4A 125.3 . . ?
C5 C4 H4A 125.3 . . ?
Yb1 C4 H4A 125.3 . . ?
C1 C5 C4 107.5(9) . . ?
C1 C5 Yb1 74.8(5) . . ?
C4 C5 Yb1 75.1(5) . . ?
C1 C5 H5A 125.6 . . ?
C4 C5 H5A 125.6 . . ?
Yb1 C5 H5A 125.6 . . ?
C7 C6 C10 108.4(8) . . ?
C7 C6 Yb1 74.5(5) . . ?
C10 C6 Yb1 74.3(5) . . ?
C7 C6 H6A 125.4 . . ?
C10 C6 H6A 125.4 . . ?
Yb1 C6 H6A 125.4 . . ?
C6 C7 C8 108.4(8) . . ?
C6 C7 Yb1 75.2(5) . . ?
C8 C7 Yb1 73.9(4) . . ?
C6 C7 H7A 125.4 . . ?
C8 C7 H7A 125.4 . . ?
Yb1 C7 H7A 125.4 . . ?
C7 C8 C9 106.8(8) . . ?
C7 C8 Yb1 75.2(5) . . ?
C9 C8 Yb1 73.8(5) . . ?
C7 C8 H8A 126.0 . . ?
C9 C8 H8A 126.0 . . ?
Yb1 C8 H8A 126.0 . . ?
C10 C9 C8 108.0(8) . . ?
C10 C9 Yb1 75.9(5) . . ?
C8 C9 Yb1 74.8(5) . . ?
C10 C9 H9A 125.4 . . ?
C8 C9 H9A 125.4 . . ?
Yb1 C9 H9A 125.4 . . ?
C9 C10 C6 108.4(8) . . ?
C9 C10 Yb1 73.7(5) . . ?
C6 C10 Yb1 75.2(5) . . ?
C9 C10 H10A 125.4 . . ?
C6 C10 H10A 125.4 . . ?
Yb1 C10 H10A 125.4 . . ?
N2 C11 N1 114.1(5) . . ?
N2 C11 N3 124.9(6) . . ?
N1 C11 N3 120.8(6) . . ?
N2 C11 Yb1 57.9(3) . . ?
N1 C11 Yb1 56.2(3) . . ?
N3 C11 Yb1 173.5(4) . . ?
N1 C12 C14 111.9(6) . . ?
N1 C12 C13 108.3(6) . . ?
C14 C12 C13 110.3(7) . . ?
N1 C12 H12 108.8 . . ?
C14 C12 H12 108.8 . . ?
C13 C12 H12 108.8 . . ?
C12 C13 H13A 109.5 . . ?
C12 C13 H13B 109.5 . . ?
H13A C13 H13B 109.5 . . ?
C12 C13 H13C 109.5 . . ?
H13A C13 H13C 109.5 . . ?
H13B C13 H13C 109.5 . . ?
C12 C14 H14A 109.5 . . ?
C12 C14 H14B 109.5 . . ?
H14A C14 H14B 109.5 . . ?
C12 C14 H14C 109.5 . . ?
H14A C14 H14C 109.5 . . ?
H14B C14 H14C 109.5 . . ?
N2 C15 C16 112.2(7) . . ?
N2 C15 C17 112.5(7) . . ?
C16 C15 C17 110.2(9) . . ?
N2 C15 H15 107.2 . . ?
C16 C15 H15 107.2 . . ?
C17 C15 H15 107.2 . . ?
C15 C16 H16A 109.5 . . ?
C15 C16 H16B 109.5 . . ?
H16A C16 H16B 109.5 . . ?
C15 C16 H16C 109.5 . . ?
H16A C16 H16C 109.5 . . ?
H16B C16 H16C 109.5 . . ?
C15 C17 H17A 109.5 . . ?
C15 C17 H17B 109.5 . . ?
H17A C17 H17B 109.5 . . ?
C15 C17 H17C 109.5 . . ?
H17A C17 H17C 109.5 . . ?
H17B C17 H17C 109.5 . . ?
N3 C18 N5 118.6(6) . . ?
N3 C18 N4 126.3(6) . . ?
N5 C18 N4 115.0(6) . . ?
N4 C19 H19A 109.5 . . ?
N4 C19 H19B 109.5 . . ?
H19A C19 H19B 109.5 . . ?
N4 C19 H19C 109.5 . . ?
H19A C19 H19C 109.5 . . ?
H19B C19 H19C 109.5 . . ?
N4 C20 H20A 109.5 . . ?
N4 C20 H20B 109.5 . . ?
H20A C20 H20B 109.5 . . ?
N4 C20 H20C 109.5 . . ?
H20A C20 H20C 109.5 . . ?
H20B C20 H20C 109.5 . . ?
N5 C21 H21A 109.5 . . ?
N5 C21 H21B 109.5 . . ?
H21A C21 H21B 109.5 . . ?
N5 C21 H21C 109.5 . . ?
H21A C21 H21C 109.5 . . ?
H21B C21 H21C 109.5 . . ?
N5 C22 H22A 109.5 . . ?
N5 C22 H22B 109.5 . . ?
H22A C22 H22B 109.5 . . ?
N5 C22 H22C 109.5 . . ?
H22A C22 H22C 109.5 . . ?
H22B C22 H22C 109.5 . . ?

loop_
_geom_bond_atom_site_label_1
_geom_bond_atom_site_label_2
_geom_bond_distance
_geom_bond_site_symmetry_2
_geom_bond_publ_flag
Yb1 N1 2.244(5) . ?
Yb1 N2 2.284(5) . ?
Yb1 C9 2.589(8) . ?
Yb1 C2 2.589(8) . ?
Yb1 C5 2.593(8) . ?
Yb1 C1 2.597(8) . ?
Yb1 C8 2.602(8) . ?
Yb1 C3 2.604(8) . ?
Yb1 C4 2.607(8) . ?
Yb1 C10 2.615(8) . ?
Yb1 C7 2.618(8) . ?
Yb1 C6 2.626(8) . ?
N1 C11 1.343(8) . ?
N1 C12 1.442(8) . ?
N2 C11 1.332(8) . ?
N2 C15 1.442(8) . ?
N3 C18 1.277(8) . ?
N3 C11 1.369(8) . ?
N4 C18 1.377(9) . ?
N4 C19 1.425(10) . ?
N4 C20 1.448(10) . ?
N5 C18 1.369(8) . ?
N5 C22 1.442(10) . ?
N5 C21 1.460(10) . ?
C1 C5 1.376(14) . ?
C1 C2 1.382(14) . ?
C1 H1A 0.9800 . ?
C2 C3 1.369(14) . ?
C2 H2A 0.9800 . ?
C3 C4 1.368(14) . ?
C3 H3A 0.9800 . ?
C4 C5 1.383(14) . ?
C4 H4A 0.9800 . ?
C5 H5A 0.9800 . ?
C6 C7 1.368(12) . ?
C6 C10 1.381(11) . ?
C6 H6A 0.9800 . ?
C7 C8 1.390(12) . ?
C7 H7A 0.9800 . ?
C8 C9 1.405(12) . ?
C8 H8A 0.9800 . ?
C9 C10 1.366(13) . ?
C9 H9A 0.9800 . ?
C10 H10A 0.9800 . ?
C12 C14 1.498(11) . ?
C12 C13 1.510(11) . ?
C12 H12 0.9800 . ?
C13 H13A 0.9600 . ?
C13 H13B 0.9600 . ?
C13 H13C 0.9600 . ?
C14 H14A 0.9600 . ?
C14 H14B 0.9600 . ?
C14 H14C 0.9600 . ?
C15 C16 1.477(13) . ?
C15 C17 1.492(12) . ?
C15 H15 0.9800 . ?
C16 H16A 0.9600 . ?
C16 H16B 0.9600 . ?
C16 H16C 0.9600 . ?
C17 H17A 0.9600 . ?
C17 H17B 0.9600 . ?
C17 H17C 0.9600 . ?
C19 H19A 0.9600 . ?
C19 H19B 0.9600 . ?
C19 H19C 0.9600 . ?
C20 H20A 0.9600 . ?
C20 H20B 0.9600 . ?
C20 H20C 0.9600 . ?
C21 H21A 0.9600 . ?
C21 H21B 0.9600 . ?
C21 H21C 0.9600 . ?
C22 H22A 0.9600 . ?
C22 H22B 0.9600 . ?
C22 H22C 0.9600 . ?
